data_7029412
loop_
_publ_author_name
'Less, Robert J.'
'Simmonds, Hayley R.'
'Wright, Dominic S.'

_publ_section_title
;
 Reactivity and catalytic activity of tert-butoxy-aluminium hydride
 reagents.
;
_journal_issue 15
_journal_name_full 'Dalton transactions (Cambridge, England : 2003)'
_journal_page_first 5785
_journal_page_last 5792
_journal_paper_doi 10.1039/c4dt00152d
_journal_volume 43
_journal_year 2014
_chemical_formula_moiety 'C40 H96 Al4 Li4 O10'
_chemical_formula_sum 'C40 H96 Al4 Li4 O10'
_chemical_formula_weight 872.85
_chemical_name_systematic
; 
 ? 
;
_space_group_IT_number 33
_symmetry_cell_setting orthorhombic
_symmetry_space_group_name_Hall 'P 2c -2n'
_symmetry_space_group_name_H-M 'P n a 21'
_atom_sites_solution_hydrogens geom
_atom_sites_solution_primary direct
_atom_sites_solution_secondary difmap
_audit_creation_method SHELXL-97
_cell_angle_alpha 90.00
_cell_angle_beta 90.00
_cell_angle_gamma 90.00
_cell_formula_units_Z 4
_cell_length_a 17.6391(2)
_cell_length_b 20.0133(2)
_cell_length_c 16.0589(2)
_cell_measurement_reflns_used 23634
_cell_measurement_temperature 180(2)
_cell_measurement_theta_max 27.88
_cell_measurement_theta_min 1.00
_cell_volume 5669.06(11)
_computing_cell_refinement 'HKL Scalepack (Otwinowski & Minor 1997)'
_computing_data_collection 'Collect (Nonius B.V. 1998)'
_computing_data_reduction
;
 HKL Denzo and Scalepack (Otwinowski & Minor 1997)
;
_computing_publication_material 'SHELXL-97 (Sheldrick 1997)'
_computing_structure_refinement 'SHELXL-97 (Sheldrick 1997)'
_computing_structure_solution 'SIR-92 (Altomare et al. 1994)'
_diffrn_ambient_temperature 180(2)
_diffrn_measured_fraction_theta_full 0.994
_diffrn_measured_fraction_theta_max 0.994
_diffrn_measurement_device_type 'Nonius Kappa CCD'
_diffrn_measurement_method 'Thin slice \w and \f scans'
_diffrn_radiation_source 'fine-focus sealed tube'
_diffrn_radiation_type MoK\a
_diffrn_radiation_wavelength 0.71073
_diffrn_reflns_av_R_equivalents 0.0425
_diffrn_reflns_av_sigmaI/netI 0.0422
_diffrn_reflns_limit_h_max 23
_diffrn_reflns_limit_h_min -22
_diffrn_reflns_limit_k_max 26
_diffrn_reflns_limit_k_min -21
_diffrn_reflns_limit_l_max 21
_diffrn_reflns_limit_l_min -20
_diffrn_reflns_number 35011
_diffrn_reflns_theta_full 27.86
_diffrn_reflns_theta_max 27.86
_diffrn_reflns_theta_min 3.58
_exptl_absorpt_coefficient_mu 0.125
_exptl_absorpt_correction_T_max 0.986
_exptl_absorpt_correction_T_min 0.895
_exptl_absorpt_correction_type multi-scan
_exptl_absorpt_process_details
;
multi-scan from symmetry-related measurements 
 Sortav (Blessing 1995)
;
_exptl_crystal_colour colourless
_exptl_crystal_density_diffrn 1.023
_exptl_crystal_density_method 'not measured'
_exptl_crystal_description block
_exptl_crystal_F_000 1920
_exptl_crystal_size_max 0.32
_exptl_crystal_size_mid 0.23
_exptl_crystal_size_min 0.10
_refine_diff_density_max 0.544
_refine_diff_density_min -0.277
_refine_diff_density_rms 0.042
_refine_ls_abs_structure_details 'Flack H D (1983), Acta Cryst. A39, 876-881'
_refine_ls_abs_structure_Flack 0.12(12)
_refine_ls_extinction_method none
_refine_ls_goodness_of_fit_ref 0.977
_refine_ls_hydrogen_treatment mixed
_refine_ls_matrix_type full
_refine_ls_number_parameters 572
_refine_ls_number_reflns 6952
_refine_ls_number_restraints 1
_refine_ls_restrained_S_all 0.977
_refine_ls_R_factor_all 0.0575
_refine_ls_R_factor_gt 0.0414
_refine_ls_shift/su_max 0.004
_refine_ls_shift/su_mean 0.000
_refine_ls_structure_factor_coef Fsqd
_refine_ls_weighting_details 'calc w=1/[\s^2^(Fo^2^)+(0.0762P)^2^+0.0000P] where P=(Fo^2^+2Fc^2^)/3'
_refine_ls_weighting_scheme calc
_refine_ls_wR_factor_gt 0.1068
_refine_ls_wR_factor_ref 0.1118
_reflns_number_gt 5416
_reflns_number_total 6952
_reflns_threshold_expression >2sigma(I)
_cod_data_source_file c4dt00152d2.cif
_cod_data_source_block dw1339
_cod_original_sg_symbol_H-M Pna2(1)
_cod_database_code 7029412

loop_
_symmetry_equiv_pos_as_xyz
'x, y, z'
'-x, -y, z+1/2'
'x+1/2, -y+1/2, z'
'-x+1/2, y+1/2, z+1/2'

loop_
_atom_site_label
_atom_site_type_symbol
_atom_site_fract_x
_atom_site_fract_y
_atom_site_fract_z
_atom_site_U_iso_or_equiv
_atom_site_adp_type
_atom_site_occupancy
_atom_site_symmetry_multiplicity
_atom_site_calc_flag
_atom_site_refinement_flags
Al1 Al 0.45231(4) 0.58721(4) 0.41702(5) 0.02664(17) Uani 1 1 d .
Al2 Al -0.03427(4) 0.41479(3) 0.51431(5) 0.02669(17) Uani 1 1 d .
Al3 Al 0.18435(4) 0.47227(4) 0.28438(6) 0.0377(2) Uani 1 1 d .
H31 H 0.1276(18) 0.4974(17) 0.221(2) 0.060(3) Uiso 1 1 d .
H32 H 0.2360(19) 0.4177(15) 0.236(2) 0.060(3) Uiso 1 1 d .
H33 H 0.1391(18) 0.4431(17) 0.353(2) 0.060(3) Uiso 1 1 d .
H34 H 0.2345(18) 0.5305(17) 0.321(2) 0.060(3) Uiso 1 1 d .
Al4 Al 0.66440(4) 0.47340(4) 0.60753(6) 0.0374(2) Uani 1 1 d .
H41 H 0.6366(19) 0.4723(16) 0.697(2) 0.060(3) Uiso 1 1 d .
H42 H 0.7519(17) 0.4786(17) 0.608(2) 0.060(3) Uiso 1 1 d .
H43 H 0.643(2) 0.4194(16) 0.553(2) 0.060(3) Uiso 1 1 d .
H44 H 0.6401(19) 0.5383(16) 0.554(2) 0.060(3) Uiso 1 1 d .
Li1 Li 0.5749(3) 0.6075(3) 0.5128(3) 0.0412(11) Uani 1 1 d .
Li2 Li 0.3403(2) 0.5480(2) 0.3143(3) 0.0389(11) Uani 1 1 d .
Li3 Li 0.0872(2) 0.3787(2) 0.4239(3) 0.0407(11) Uani 1 1 d .
Li4 Li -0.1449(2) 0.4630(2) 0.6113(3) 0.0388(10) Uani 1 1 d .
O0 O 0.13939(13) 0.29375(11) 0.40514(16) 0.0578(6) Uani 1 1 d .
O1 O 0.54988(9) 0.58968(9) 0.39700(12) 0.0312(4) Uani 1 1 d .
O2 O 0.40414(9) 0.51180(8) 0.40092(11) 0.0319(4) Uani 1 1 d .
O3 O 0.39079(9) 0.63011(8) 0.35091(12) 0.0314(4) Uani 1 1 d .
O4 O 0.46538(10) 0.61577(9) 0.51881(12) 0.0343(4) Uani 1 1 d .
O5 O 0.06301(9) 0.41001(9) 0.53503(12) 0.0323(4) Uani 1 1 d .
O6 O -0.07823(10) 0.49281(8) 0.52337(12) 0.0337(4) Uani 1 1 d .
O7 O -0.02316(10) 0.37912(9) 0.41599(12) 0.0334(4) Uani 1 1 d .
O8 O -0.09713(9) 0.37836(8) 0.58553(12) 0.0331(4) Uani 1 1 d .
O9 O 0.63501(13) 0.68435(12) 0.54532(18) 0.0666(7) Uani 1 1 d .
C01 C 0.1897(3) 0.2754(2) 0.3398(3) 0.0823(14) Uani 1 1 d .
H01A H 0.1817 0.3043 0.2906 0.099 Uiso 1 1 calc R
H01B H 0.2430 0.2799 0.3582 0.099 Uiso 1 1 calc R
C02 C 0.1740(2) 0.21106(15) 0.3209(2) 0.0596(10) Uani 1 1 d .
H02A H 0.2199 0.1886 0.2991 0.072 Uiso 1 1 calc R
H02B H 0.1340 0.2090 0.2778 0.072 Uiso 1 1 calc R
C03 C 0.1498(2) 0.17981(19) 0.3926(3) 0.0713(11) Uani 1 1 d .
H03A H 0.1916 0.1538 0.4178 0.086 Uiso 1 1 calc R
H03B H 0.1073 0.1491 0.3802 0.086 Uiso 1 1 calc R
C04 C 0.1246(2) 0.23353(17) 0.4501(3) 0.0637(10) Uani 1 1 d .
H04A H 0.0700 0.2292 0.4631 0.076 Uiso 1 1 calc R
H04B H 0.1539 0.2323 0.5027 0.076 Uiso 1 1 calc R
C11 C 0.60003(14) 0.57877(14) 0.32871(19) 0.0353(6) Uani 1 1 d .
C12 C 0.55693(19) 0.58089(18) 0.2472(2) 0.0523(8) Uani 1 1 d .
H12A H 0.5364 0.6258 0.2386 0.079 Uiso 1 1 calc R
H12B H 0.5153 0.5485 0.2489 0.079 Uiso 1 1 calc R
H12C H 0.5913 0.5697 0.2013 0.079 Uiso 1 1 calc R
C13 C 0.63863(18) 0.51094(16) 0.3400(2) 0.0527(8) Uani 1 1 d .
H13A H 0.6003 0.4755 0.3391 0.079 Uiso 1 1 calc R
H13B H 0.6655 0.5101 0.3934 0.079 Uiso 1 1 calc R
H13C H 0.6749 0.5037 0.2946 0.079 Uiso 1 1 calc R
C14 C 0.66047(18) 0.63352(18) 0.3311(3) 0.0593(9) Uani 1 1 d .
H14A H 0.6361 0.6774 0.3264 0.089 Uiso 1 1 calc R
H14B H 0.6958 0.6273 0.2846 0.089 Uiso 1 1 calc R
H14C H 0.6883 0.6310 0.3838 0.089 Uiso 1 1 calc R
C21 C 0.41209(14) 0.44398(13) 0.42681(18) 0.0334(6) Uani 1 1 d .
C22 C 0.47557(17) 0.43766(16) 0.4905(2) 0.0489(8) Uani 1 1 d .
H22A H 0.5228 0.4551 0.4667 0.073 Uiso 1 1 calc R
H22B H 0.4824 0.3905 0.5053 0.073 Uiso 1 1 calc R
H22C H 0.4625 0.4633 0.5404 0.073 Uiso 1 1 calc R
C23 C 0.4302(2) 0.40343(16) 0.3498(2) 0.0554(9) Uani 1 1 d .
H23A H 0.4766 0.4207 0.3240 0.083 Uiso 1 1 calc R
H23B H 0.3881 0.4068 0.3103 0.083 Uiso 1 1 calc R
H23C H 0.4377 0.3565 0.3654 0.083 Uiso 1 1 calc R
C24 C 0.33724(16) 0.42133(17) 0.4651(3) 0.0524(9) Uani 1 1 d .
H24A H 0.2964 0.4269 0.4243 0.079 Uiso 1 1 calc R
H24B H 0.3262 0.4484 0.5145 0.079 Uiso 1 1 calc R
H24C H 0.3410 0.3742 0.4810 0.079 Uiso 1 1 calc R
C31 C 0.37733(15) 0.69728(13) 0.32412(19) 0.0373(6) Uani 1 1 d .
C32 C 0.3668(2) 0.69627(16) 0.2300(2) 0.0550(9) Uani 1 1 d .
H32A H 0.4108 0.6750 0.2039 0.082 Uiso 1 1 calc R
H32B H 0.3619 0.7422 0.2094 0.082 Uiso 1 1 calc R
H32C H 0.3209 0.6710 0.2161 0.082 Uiso 1 1 calc R
C33 C 0.44356(17) 0.74204(15) 0.3482(2) 0.0489(8) Uani 1 1 d .
H33A H 0.4905 0.7242 0.3242 0.073 Uiso 1 1 calc R
H33B H 0.4481 0.7435 0.4090 0.073 Uiso 1 1 calc R
H33C H 0.4348 0.7873 0.3269 0.073 Uiso 1 1 calc R
C34 C 0.30427(17) 0.72154(18) 0.3657(3) 0.0590(10) Uani 1 1 d .
H34A H 0.3112 0.7224 0.4262 0.089 Uiso 1 1 calc R
H34B H 0.2626 0.6912 0.3515 0.089 Uiso 1 1 calc R
H34C H 0.2922 0.7666 0.3459 0.089 Uiso 1 1 calc R
C41 C 0.41918(16) 0.63174(14) 0.58930(19) 0.0394(6) Uani 1 1 d .
C42 C 0.4610(3) 0.6062(2) 0.6662(3) 0.0771(12) Uani 1 1 d .
H42A H 0.5109 0.6276 0.6697 0.116 Uiso 1 1 calc R
H42B H 0.4673 0.5577 0.6622 0.116 Uiso 1 1 calc R
H42C H 0.4315 0.6170 0.7162 0.116 Uiso 1 1 calc R
C43 C 0.4097(2) 0.70608(18) 0.5956(3) 0.0648(10) Uani 1 1 d .
H43A H 0.3885 0.7233 0.5434 0.097 Uiso 1 1 calc R
H43B H 0.4591 0.7269 0.6058 0.097 Uiso 1 1 calc R
H43C H 0.3753 0.7166 0.6417 0.097 Uiso 1 1 calc R
C44 C 0.34277(19) 0.5976(2) 0.5828(3) 0.0693(11) Uani 1 1 d .
H44A H 0.3169 0.6125 0.5321 0.104 Uiso 1 1 calc R
H44B H 0.3119 0.6091 0.6315 0.104 Uiso 1 1 calc R
H44C H 0.3500 0.5491 0.5807 0.104 Uiso 1 1 calc R
C51 C 0.11326(14) 0.42857(14) 0.60099(19) 0.0374(6) Uani 1 1 d .
C52 C 0.17515(16) 0.37486(16) 0.6043(2) 0.0509(8) Uani 1 1 d .
H52A H 0.1517 0.3309 0.6124 0.076 Uiso 1 1 calc R
H52B H 0.2096 0.3843 0.6507 0.076 Uiso 1 1 calc R
H52C H 0.2037 0.3750 0.5519 0.076 Uiso 1 1 calc R
C53 C 0.14879(18) 0.49582(17) 0.5809(3) 0.0560(9) Uani 1 1 d .
H53A H 0.1094 0.5304 0.5807 0.084 Uiso 1 1 calc R
H53B H 0.1729 0.4938 0.5260 0.084 Uiso 1 1 calc R
H53C H 0.1870 0.5067 0.6232 0.084 Uiso 1 1 calc R
C54 C 0.07078(19) 0.4310(2) 0.6828(2) 0.0568(9) Uani 1 1 d .
H54A H 0.0306 0.4648 0.6795 0.085 Uiso 1 1 calc R
H54B H 0.1060 0.4427 0.7278 0.085 Uiso 1 1 calc R
H54C H 0.0482 0.3872 0.6942 0.085 Uiso 1 1 calc R
C61 C -0.07236(16) 0.55787(13) 0.48763(19) 0.0378(6) Uani 1 1 d .
C62 C -0.01098(17) 0.55858(16) 0.4208(2) 0.0483(7) Uani 1 1 d .
H62A H 0.0377 0.5460 0.4456 0.072 Uiso 1 1 calc R
H62B H -0.0071 0.6035 0.3969 0.072 Uiso 1 1 calc R
H62C H -0.0241 0.5267 0.3768 0.072 Uiso 1 1 calc R
C63 C -0.14852(19) 0.57576(18) 0.4499(3) 0.0603(10) Uani 1 1 d .
H63A H -0.1870 0.5773 0.4938 0.090 Uiso 1 1 calc R
H63B H -0.1626 0.5420 0.4085 0.090 Uiso 1 1 calc R
H63C H -0.1451 0.6196 0.4229 0.090 Uiso 1 1 calc R
C64 C -0.0531(2) 0.60673(17) 0.5558(3) 0.0601(9) Uani 1 1 d .
H64A H -0.0919 0.6046 0.5994 0.090 Uiso 1 1 calc R
H64B H -0.0513 0.6520 0.5327 0.090 Uiso 1 1 calc R
H64C H -0.0036 0.5953 0.5796 0.090 Uiso 1 1 calc R
C71 C -0.06960(16) 0.35978(15) 0.3472(2) 0.0429(7) Uani 1 1 d .
C72 C -0.0298(3) 0.3805(2) 0.2688(2) 0.0744(12) Uani 1 1 d .
H72A H 0.0180 0.3558 0.2636 0.112 Uiso 1 1 calc R
H72B H -0.0192 0.4286 0.2707 0.112 Uiso 1 1 calc R
H72C H -0.0621 0.3707 0.2207 0.112 Uiso 1 1 calc R
C73 C -0.0785(2) 0.28456(17) 0.3484(3) 0.0640(10) Uani 1 1 d .
H73A H -0.0286 0.2636 0.3538 0.096 Uiso 1 1 calc R
H73B H -0.1024 0.2699 0.2964 0.096 Uiso 1 1 calc R
H73C H -0.1104 0.2715 0.3956 0.096 Uiso 1 1 calc R
C74 C -0.1469(2) 0.3943(2) 0.3539(3) 0.0761(12) Uani 1 1 d .
H74A H -0.1404 0.4427 0.3481 0.114 Uiso 1 1 calc R
H74B H -0.1696 0.3843 0.4082 0.114 Uiso 1 1 calc R
H74C H -0.1803 0.3778 0.3096 0.114 Uiso 1 1 calc R
C81 C -0.11209(15) 0.31455(14) 0.6209(2) 0.0403(7) Uani 1 1 d .
C82 C -0.04730(17) 0.26635(15) 0.6016(3) 0.0531(9) Uani 1 1 d .
H82A H -0.0408 0.2629 0.5411 0.080 Uiso 1 1 calc R
H82B H -0.0592 0.2222 0.6245 0.080 Uiso 1 1 calc R
H82C H -0.0004 0.2830 0.6267 0.080 Uiso 1 1 calc R
C83 C -0.18548(17) 0.28817(17) 0.5834(3) 0.0538(9) Uani 1 1 d .
H83A H -0.2253 0.3220 0.5889 0.081 Uiso 1 1 calc R
H83B H -0.2009 0.2474 0.6127 0.081 Uiso 1 1 calc R
H83C H -0.1775 0.2780 0.5243 0.081 Uiso 1 1 calc R
C84 C -0.12064(19) 0.32393(17) 0.7147(2) 0.0549(9) Uani 1 1 d .
H84A H -0.1598 0.3575 0.7257 0.082 Uiso 1 1 calc R
H84B H -0.0723 0.3389 0.7383 0.082 Uiso 1 1 calc R
H84C H -0.1353 0.2814 0.7403 0.082 Uiso 1 1 calc R
C91 C 0.6896(3) 0.6883(3) 0.6106(4) 0.1053(18) Uani 1 1 d .
H91A H 0.6744 0.6594 0.6578 0.126 Uiso 1 1 calc R
H91B H 0.7399 0.6735 0.5904 0.126 Uiso 1 1 calc R
C92 C 0.6925(3) 0.7527(3) 0.6351(4) 0.110(2) Uani 1 1 d .
H92A H 0.6712 0.7568 0.6918 0.132 Uiso 1 1 calc R
H92B H 0.7460 0.7676 0.6370 0.132 Uiso 1 1 calc R
C93 C 0.6535(4) 0.7921(3) 0.5828(5) 0.123(2) Uani 1 1 d .
H93A H 0.6872 0.8270 0.5596 0.148 Uiso 1 1 calc R
H93B H 0.6116 0.8144 0.6130 0.148 Uiso 1 1 calc R
C94 C 0.6233(2) 0.75111(18) 0.5162(3) 0.0781(13) Uani 1 1 d .
H94A H 0.5688 0.7602 0.5073 0.094 Uiso 1 1 calc R
H94B H 0.6510 0.7591 0.4635 0.094 Uiso 1 1 calc R

loop_
_atom_site_aniso_label
_atom_site_aniso_U_11
_atom_site_aniso_U_22
_atom_site_aniso_U_33
_atom_site_aniso_U_23
_atom_site_aniso_U_13
_atom_site_aniso_U_12
Al1 0.0247(3) 0.0268(4) 0.0284(4) 0.0032(3) -0.0028(3) -0.0010(3)
Al2 0.0248(3) 0.0262(4) 0.0291(4) 0.0026(3) 0.0030(3) 0.0007(3)
Al3 0.0307(4) 0.0453(5) 0.0370(5) 0.0064(4) 0.0011(3) -0.0049(3)
Al4 0.0312(4) 0.0450(5) 0.0359(5) 0.0008(4) -0.0042(3) 0.0059(3)
Li1 0.036(2) 0.049(3) 0.039(3) -0.001(2) -0.012(2) -0.002(2)
Li2 0.035(2) 0.043(3) 0.039(3) 0.002(2) -0.0115(19) -0.0066(19)
Li3 0.036(2) 0.044(3) 0.043(3) -0.006(2) 0.011(2) 0.0021(19)
Li4 0.036(2) 0.039(2) 0.042(3) 0.003(2) 0.009(2) 0.0044(18)
O0 0.0681(14) 0.0434(12) 0.0620(16) 0.0031(11) 0.0269(12) 0.0155(10)
O1 0.0253(8) 0.0353(10) 0.0331(11) 0.0018(8) -0.0003(7) -0.0015(7)
O2 0.0306(8) 0.0270(9) 0.0380(11) 0.0054(8) -0.0056(8) -0.0023(7)
O3 0.0296(8) 0.0276(9) 0.0369(11) 0.0053(8) -0.0072(7) -0.0008(7)
O4 0.0363(9) 0.0355(9) 0.0311(10) -0.0010(9) -0.0030(8) 0.0023(8)
O5 0.0259(8) 0.0372(10) 0.0338(11) 0.0009(8) 0.0021(7) 0.0001(7)
O6 0.0351(8) 0.0292(9) 0.0368(10) 0.0045(8) 0.0049(8) 0.0031(7)
O7 0.0341(9) 0.0339(10) 0.0322(10) -0.0020(8) 0.0005(8) -0.0027(7)
O8 0.0301(8) 0.0304(9) 0.0387(11) 0.0102(8) 0.0081(8) 0.0018(7)
O9 0.0664(14) 0.0501(13) 0.0833(19) -0.0011(13) -0.0368(14) -0.0123(11)
C01 0.092(3) 0.065(2) 0.090(3) 0.007(2) 0.050(3) 0.017(2)
C02 0.106(3) 0.0306(16) 0.042(2) -0.0054(14) 0.0213(19) 0.0151(16)
C03 0.084(3) 0.050(2) 0.080(3) -0.008(2) 0.012(2) 0.0029(19)
C04 0.071(2) 0.052(2) 0.068(3) 0.0108(18) 0.0137(19) 0.0073(17)
C11 0.0302(12) 0.0399(15) 0.0358(16) 0.0013(12) 0.0049(11) -0.0020(11)
C12 0.0545(18) 0.066(2) 0.0363(18) 0.0003(15) 0.0074(15) 0.0068(16)
C13 0.0476(16) 0.0497(19) 0.061(2) 0.0032(17) 0.0081(16) 0.0141(14)
C14 0.0475(17) 0.059(2) 0.071(3) -0.0003(19) 0.0176(17) -0.0165(15)
C21 0.0330(12) 0.0261(12) 0.0410(16) 0.0076(11) 0.0018(11) -0.0015(10)
C22 0.0440(16) 0.0420(16) 0.061(2) 0.0143(16) -0.0058(14) 0.0009(13)
C23 0.069(2) 0.0370(16) 0.060(2) -0.0087(15) 0.0039(18) 0.0036(15)
C24 0.0403(16) 0.0467(18) 0.070(2) 0.0165(16) 0.0060(16) -0.0067(13)
C31 0.0403(14) 0.0277(14) 0.0440(17) 0.0049(12) -0.0084(13) 0.0036(11)
C32 0.075(2) 0.0411(17) 0.049(2) 0.0142(15) -0.0153(17) 0.0006(16)
C33 0.0513(16) 0.0332(15) 0.062(2) 0.0055(15) -0.0038(16) -0.0074(13)
C34 0.0436(16) 0.0489(19) 0.084(3) -0.0024(18) -0.0063(17) 0.0151(14)
C41 0.0457(15) 0.0427(15) 0.0297(15) -0.0009(12) 0.0028(12) 0.0023(12)
C42 0.091(3) 0.102(3) 0.039(2) 0.016(2) 0.0055(19) 0.028(3)
C43 0.084(2) 0.054(2) 0.056(2) -0.0080(18) 0.017(2) 0.0087(18)
C44 0.053(2) 0.080(3) 0.075(3) -0.017(2) 0.0246(19) -0.0095(18)
C51 0.0305(12) 0.0452(15) 0.0366(16) 0.0027(13) -0.0033(12) -0.0006(11)
C52 0.0370(14) 0.0544(19) 0.061(2) 0.0087(17) -0.0096(15) 0.0041(13)
C53 0.0466(16) 0.0493(18) 0.072(2) 0.0011(18) -0.0136(16) -0.0093(15)
C54 0.0486(17) 0.083(2) 0.0390(19) -0.0072(17) 0.0008(15) -0.0051(17)
C61 0.0410(14) 0.0294(13) 0.0429(17) 0.0055(13) 0.0001(12) 0.0042(12)
C62 0.0505(16) 0.0433(16) 0.0510(19) 0.0163(15) 0.0068(15) -0.0016(13)
C63 0.0476(17) 0.052(2) 0.082(3) 0.0234(19) -0.0080(18) 0.0104(15)
C64 0.078(2) 0.0341(16) 0.068(3) -0.0041(17) 0.0007(19) -0.0015(16)
C71 0.0481(16) 0.0432(16) 0.0373(17) -0.0009(13) -0.0026(13) -0.0107(13)
C72 0.094(3) 0.093(3) 0.036(2) -0.001(2) -0.0036(19) -0.032(2)
C73 0.085(2) 0.0457(19) 0.062(2) -0.0077(17) -0.009(2) -0.0158(18)
C74 0.056(2) 0.083(3) 0.089(3) -0.014(2) -0.035(2) 0.002(2)
C81 0.0395(14) 0.0335(14) 0.0479(18) 0.0145(13) 0.0145(12) 0.0010(11)
C82 0.0491(16) 0.0362(16) 0.074(2) 0.0154(16) 0.0112(17) 0.0085(13)
C83 0.0452(16) 0.0464(18) 0.070(2) 0.0071(16) 0.0134(15) -0.0099(13)
C84 0.0612(19) 0.055(2) 0.049(2) 0.0229(16) 0.0125(15) -0.0011(16)
C91 0.102(3) 0.102(4) 0.112(4) -0.018(3) -0.070(3) -0.012(3)
C92 0.121(4) 0.094(4) 0.114(5) -0.053(3) -0.046(4) -0.018(3)
C93 0.138(5) 0.078(3) 0.153(6) -0.061(4) -0.024(5) -0.001(3)
C94 0.068(2) 0.053(2) 0.114(4) 0.002(2) -0.008(3) -0.0139(18)

loop_
_atom_type_symbol
_atom_type_description
_atom_type_scat_dispersion_real
_atom_type_scat_dispersion_imag
_atom_type_scat_source
C C 0.0033 0.0016 'International Tables Vol C Tables 4.2.6.8 and 6.1.1.4'
H H 0.0000 0.0000 'International Tables Vol C Tables 4.2.6.8 and 6.1.1.4'
Li Li -0.0003 0.0001 'International Tables Vol C Tables 4.2.6.8 and 6.1.1.4'
O O 0.0106 0.0060 'International Tables Vol C Tables 4.2.6.8 and 6.1.1.4'
Al Al 0.0645 0.0514 'International Tables Vol C Tables 4.2.6.8 and 6.1.1.4'

loop_
_geom_angle_atom_site_label_1
_geom_angle_atom_site_label_2
_geom_angle_atom_site_label_3
_geom_angle
_geom_angle_site_symmetry_1
_geom_angle_site_symmetry_3
O3 Al1 O4 119.38(9) . .
O3 Al1 O1 119.06(9) . .
O4 Al1 O1 91.88(9) . .
O3 Al1 O2 91.87(8) . .
O4 Al1 O2 118.95(10) . .
O1 Al1 O2 118.29(9) . .
O3 Al1 Li1 140.87(13) . .
O4 Al1 Li1 46.22(13) . .
O1 Al1 Li1 46.32(13) . .
O2 Al1 Li1 127.26(13) . .
O3 Al1 Li2 46.67(12) . .
O4 Al1 Li2 139.99(13) . .
O1 Al1 Li2 128.12(13) . .
O2 Al1 Li2 45.71(12) . .
Li1 Al1 Li2 170.66(15) . .
O7 Al2 O6 119.38(10) . .
O7 Al2 O5 92.27(9) . .
O6 Al2 O5 117.87(9) . .
O7 Al2 O8 119.46(10) . .
O6 Al2 O8 92.10(9) . .
O5 Al2 O8 118.27(10) . .
O7 Al2 Li4 139.14(13) . .
O6 Al2 Li4 46.13(12) . .
O5 Al2 Li4 128.59(13) . .
O8 Al2 Li4 46.25(11) . .
O7 Al2 Li3 46.47(12) . .
O6 Al2 Li3 129.66(12) . .
O5 Al2 Li3 46.08(13) . .
O8 Al2 Li3 138.21(12) . .
Li4 Al2 Li3 173.04(15) . .
Li4 Al3 Li2 97.39(12) 2_564 .
Li4 Al3 H31 28.6(13) 2_564 .
Li2 Al3 H31 121.1(13) . .
Li4 Al3 H32 88.8(13) 2_564 .
Li2 Al3 H32 84.7(12) . .
H31 Al3 H32 105.9(19) . .
Li4 Al3 H33 134.6(13) 2_564 .
Li2 Al3 H33 122.7(14) . .
H31 Al3 H33 106.0(18) . .
H32 Al3 H33 113.2(18) . .
Li4 Al3 H34 98.7(13) 2_564 .
Li2 Al3 H34 26.6(12) . .
H31 Al3 H34 112.2(18) . .
H32 Al3 H34 111.3(17) . .
H33 Al3 H34 108.2(19) . .
H41 Al4 H42 108(2) . .
H41 Al4 H43 119(2) . .
H42 Al4 H43 108(2) . .
H41 Al4 H44 115.6(18) . .
H42 Al4 H44 102.4(18) . .
H43 Al4 H44 101.9(19) . .
O9 Li1 O4 117.5(3) . .
O9 Li1 O1 121.8(3) . .
O4 Li1 O1 80.65(19) . .
O9 Li1 Al1 135.6(2) . .
O4 Li1 Al1 40.53(10) . .
O1 Li1 Al1 40.67(10) . .
O9 Li1 H44 98.8(10) . .
O4 Li1 H44 130.0(11) . .
O1 Li1 H44 109.4(11) . .
Al1 Li1 H44 124.8(11) . .
O2 Li2 O3 80.41(18) . .
O2 Li2 Al1 40.49(10) . .
O3 Li2 Al1 40.34(10) . .
O2 Li2 Al3 115.8(2) . .
O3 Li2 Al3 147.0(2) . .
Al1 Li2 Al3 150.19(19) . .
O2 Li2 H34 117.4(11) . .
O3 Li2 H34 125.6(11) . .
Al1 Li2 H34 137.5(12) . .
Al3 Li2 H34 21.8(11) . .
O5 Li3 O7 80.78(18) . .
O5 Li3 O0 121.7(3) . .
O7 Li3 O0 117.6(3) . .
O5 Li3 Al2 40.59(10) . .
O7 Li3 Al2 40.41(10) . .
O0 Li3 Al2 133.8(2) . .
O5 Li3 H33 115.3(11) . .
O7 Li3 H33 115.4(10) . .
O0 Li3 H33 105.3(10) . .
Al2 Li3 H33 120.9(10) . .
O6 Li4 O8 81.32(19) . .
O6 Li4 Al2 40.74(10) . .
O8 Li4 Al2 40.82(10) . .
O6 Li4 Al3 130.8(2) . 2_565
O8 Li4 Al3 130.2(2) . 2_565
Al2 Li4 Al3 145.50(18) . 2_565
C01 O0 C04 105.6(3) . .
C01 O0 Li3 129.2(3) . .
C04 O0 Li3 124.7(2) . .
C11 O1 Al1 138.28(17) . .
C11 O1 Li1 128.6(2) . .
Al1 O1 Li1 93.01(17) . .
C21 O2 Al1 136.84(15) . .
C21 O2 Li2 128.6(2) . .
Al1 O2 Li2 93.80(16) . .
C31 O3 Al1 138.46(16) . .
C31 O3 Li2 128.5(2) . .
Al1 O3 Li2 92.99(15) . .
C41 O4 Al1 137.57(16) . .
C41 O4 Li1 128.7(2) . .
Al1 O4 Li1 93.26(18) . .
C51 O5 Al2 137.23(17) . .
C51 O5 Li3 129.0(2) . .
Al2 O5 Li3 93.33(17) . .
C61 O6 Al2 138.50(17) . .
C61 O6 Li4 128.3(2) . .
Al2 O6 Li4 93.13(16) . .
C71 O7 Al2 138.28(17) . .
C71 O7 Li3 128.4(2) . .
Al2 O7 Li3 93.12(17) . .
C81 O8 Al2 138.75(16) . .
C81 O8 Li4 128.2(2) . .
Al2 O8 Li4 92.94(16) . .
C91 O9 C94 106.6(3) . .
C91 O9 Li1 127.7(3) . .
C94 O9 Li1 125.0(3) . .
C02 C01 O0 106.5(3) . .
C02 C01 H01A 110.4 . .
O0 C01 H01A 110.4 . .
C02 C01 H01B 110.4 . .
O0 C01 H01B 110.4 . .
H01A C01 H01B 108.6 . .
C01 C02 C03 108.0(3) . .
C01 C02 H02A 110.1 . .
C03 C02 H02A 110.1 . .
C01 C02 H02B 110.1 . .
C03 C02 H02B 110.1 . .
H02A C02 H02B 108.4 . .
C02 C03 C04 106.5(3) . .
C02 C03 H03A 110.4 . .
C04 C03 H03A 110.4 . .
C02 C03 H03B 110.4 . .
C04 C03 H03B 110.4 . .
H03A C03 H03B 108.6 . .
O0 C04 C03 104.0(3) . .
O0 C04 H04A 111.0 . .
C03 C04 H04A 111.0 . .
O0 C04 H04B 111.0 . .
C03 C04 H04B 111.0 . .
H04A C04 H04B 109.0 . .
O1 C11 C12 110.4(2) . .
O1 C11 C14 107.7(2) . .
C12 C11 C14 110.6(3) . .
O1 C11 C13 108.7(2) . .
C12 C11 C13 110.5(3) . .
C14 C11 C13 108.8(2) . .
C11 C12 H12A 109.5 . .
C11 C12 H12B 109.5 . .
H12A C12 H12B 109.5 . .
C11 C12 H12C 109.5 . .
H12A C12 H12C 109.5 . .
H12B C12 H12C 109.5 . .
C11 C13 H13A 109.5 . .
C11 C13 H13B 109.5 . .
H13A C13 H13B 109.5 . .
C11 C13 H13C 109.5 . .
H13A C13 H13C 109.5 . .
H13B C13 H13C 109.5 . .
C11 C14 H14A 109.5 . .
C11 C14 H14B 109.5 . .
H14A C14 H14B 109.5 . .
C11 C14 H14C 109.5 . .
H14A C14 H14C 109.5 . .
H14B C14 H14C 109.5 . .
O2 C21 C23 107.1(2) . .
O2 C21 C22 110.3(2) . .
C23 C21 C22 110.4(3) . .
O2 C21 C24 108.4(2) . .
C23 C21 C24 110.6(3) . .
C22 C21 C24 110.0(3) . .
C21 C22 H22A 109.5 . .
C21 C22 H22B 109.5 . .
H22A C22 H22B 109.5 . .
C21 C22 H22C 109.5 . .
H22A C22 H22C 109.5 . .
H22B C22 H22C 109.5 . .
C21 C23 H23A 109.5 . .
C21 C23 H23B 109.5 . .
H23A C23 H23B 109.5 . .
C21 C23 H23C 109.5 . .
H23A C23 H23C 109.5 . .
H23B C23 H23C 109.5 . .
C21 C24 H24A 109.5 . .
C21 C24 H24B 109.5 . .
H24A C24 H24B 109.5 . .
C21 C24 H24C 109.5 . .
H24A C24 H24C 109.5 . .
H24B C24 H24C 109.5 . .
O3 C31 C33 110.4(2) . .
O3 C31 C32 107.8(2) . .
C33 C31 C32 110.7(3) . .
O3 C31 C34 107.9(2) . .
C33 C31 C34 110.4(3) . .
C32 C31 C34 109.5(3) . .
C31 C32 H32A 109.5 . .
C31 C32 H32B 109.5 . .
H32A C32 H32B 109.5 . .
C31 C32 H32C 109.5 . .
H32A C32 H32C 109.5 . .
H32B C32 H32C 109.5 . .
C31 C33 H33A 109.5 . .
C31 C33 H33B 109.5 . .
H33A C33 H33B 109.5 . .
C31 C33 H33C 109.5 . .
H33A C33 H33C 109.5 . .
H33B C33 H33C 109.5 . .
C31 C34 H34A 109.5 . .
C31 C34 H34B 109.5 . .
H34A C34 H34B 109.5 . .
C31 C34 H34C 109.5 . .
H34A C34 H34C 109.5 . .
H34B C34 H34C 109.5 . .
O4 C41 C43 109.8(3) . .
O4 C41 C44 110.6(3) . .
C43 C41 C44 110.7(3) . .
O4 C41 C42 106.9(2) . .
C43 C41 C42 109.3(3) . .
C44 C41 C42 109.5(3) . .
C41 C42 H42A 109.5 . .
C41 C42 H42B 109.5 . .
H42A C42 H42B 109.5 . .
C41 C42 H42C 109.5 . .
H42A C42 H42C 109.5 . .
H42B C42 H42C 109.5 . .
C41 C43 H43A 109.5 . .
C41 C43 H43B 109.5 . .
H43A C43 H43B 109.5 . .
C41 C43 H43C 109.5 . .
H43A C43 H43C 109.5 . .
H43B C43 H43C 109.5 . .
C41 C44 H44A 109.5 . .
C41 C44 H44B 109.5 . .
H44A C44 H44B 109.5 . .
C41 C44 H44C 109.5 . .
H44A C44 H44C 109.5 . .
H44B C44 H44C 109.5 . .
O5 C51 C54 110.2(2) . .
O5 C51 C53 109.2(2) . .
C54 C51 C53 111.1(3) . .
O5 C51 C52 106.5(2) . .
C54 C51 C52 110.2(3) . .
C53 C51 C52 109.6(2) . .
C51 C52 H52A 109.5 . .
C51 C52 H52B 109.5 . .
H52A C52 H52B 109.5 . .
C51 C52 H52C 109.5 . .
H52A C52 H52C 109.5 . .
H52B C52 H52C 109.5 . .
C51 C53 H53A 109.5 . .
C51 C53 H53B 109.5 . .
H53A C53 H53B 109.5 . .
C51 C53 H53C 109.5 . .
H53A C53 H53C 109.5 . .
H53B C53 H53C 109.5 . .
C51 C54 H54A 109.5 . .
C51 C54 H54B 109.5 . .
H54A C54 H54B 109.5 . .
C51 C54 H54C 109.5 . .
H54A C54 H54C 109.5 . .
H54B C54 H54C 109.5 . .
O6 C61 C64 108.4(3) . .
O6 C61 C63 108.2(2) . .
C64 C61 C63 109.7(3) . .
O6 C61 C62 110.1(2) . .
C64 C61 C62 110.2(3) . .
C63 C61 C62 110.2(3) . .
C61 C62 H62A 109.5 . .
C61 C62 H62B 109.5 . .
H62A C62 H62B 109.5 . .
C61 C62 H62C 109.5 . .
H62A C62 H62C 109.5 . .
H62B C62 H62C 109.5 . .
C61 C63 H63A 109.5 . .
C61 C63 H63B 109.5 . .
H63A C63 H63B 109.5 . .
C61 C63 H63C 109.5 . .
H63A C63 H63C 109.5 . .
H63B C63 H63C 109.5 . .
C61 C64 H64A 109.5 . .
C61 C64 H64B 109.5 . .
H64A C64 H64B 109.5 . .
C61 C64 H64C 109.5 . .
H64A C64 H64C 109.5 . .
H64B C64 H64C 109.5 . .
O7 C71 C72 107.8(2) . .
O7 C71 C73 108.7(3) . .
C72 C71 C73 109.5(3) . .
O7 C71 C74 109.5(3) . .
C72 C71 C74 110.5(3) . .
C73 C71 C74 110.7(3) . .
C71 C72 H72A 109.5 . .
C71 C72 H72B 109.5 . .
H72A C72 H72B 109.5 . .
C71 C72 H72C 109.5 . .
H72A C72 H72C 109.5 . .
H72B C72 H72C 109.5 . .
C71 C73 H73A 109.5 . .
C71 C73 H73B 109.5 . .
H73A C73 H73B 109.5 . .
C71 C73 H73C 109.5 . .
H73A C73 H73C 109.5 . .
H73B C73 H73C 109.5 . .
C71 C74 H74A 109.5 . .
C71 C74 H74B 109.5 . .
H74A C74 H74B 109.5 . .
C71 C74 H74C 109.5 . .
H74A C74 H74C 109.5 . .
H74B C74 H74C 109.5 . .
O8 C81 C83 108.1(2) . .
O8 C81 C84 107.6(3) . .
C83 C81 C84 110.5(3) . .
O8 C81 C82 110.3(2) . .
C83 C81 C82 109.7(3) . .
C84 C81 C82 110.6(3) . .
C81 C82 H82A 109.5 . .
C81 C82 H82B 109.5 . .
H82A C82 H82B 109.5 . .
C81 C82 H82C 109.5 . .
H82A C82 H82C 109.5 . .
H82B C82 H82C 109.5 . .
C81 C83 H83A 109.5 . .
C81 C83 H83B 109.5 . .
H83A C83 H83B 109.5 . .
C81 C83 H83C 109.5 . .
H83A C83 H83C 109.5 . .
H83B C83 H83C 109.5 . .
C81 C84 H84A 109.5 . .
C81 C84 H84B 109.5 . .
H84A C84 H84B 109.5 . .
C81 C84 H84C 109.5 . .
H84A C84 H84C 109.5 . .
H84B C84 H84C 109.5 . .
C92 C91 O9 107.0(4) . .
C92 C91 H91A 110.3 . .
O9 C91 H91A 110.3 . .
C92 C91 H91B 110.3 . .
O9 C91 H91B 110.3 . .
H91A C91 H91B 108.6 . .
C93 C92 C91 111.1(5) . .
C93 C92 H92A 109.4 . .
C91 C92 H92A 109.4 . .
C93 C92 H92B 109.4 . .
C91 C92 H92B 109.4 . .
H92A C92 H92B 108.0 . .
C92 C93 C94 108.5(4) . .
C92 C93 H93A 110.0 . .
C94 C93 H93A 110.0 . .
C92 C93 H93B 110.0 . .
C94 C93 H93B 110.0 . .
H93A C93 H93B 108.4 . .
O9 C94 C93 103.5(5) . .
O9 C94 H94A 111.1 . .
C93 C94 H94A 111.1 . .
O9 C94 H94B 111.1 . .
C93 C94 H94B 111.1 . .
H94A C94 H94B 109.0 . .

loop_
_geom_bond_atom_site_label_1
_geom_bond_atom_site_label_2
_geom_bond_distance
_geom_bond_site_symmetry_2
Al1 O3 1.7441(18) .
Al1 O4 1.747(2) .
Al1 O1 1.7516(17) .
Al1 O2 1.7511(18) .
Al1 Li1 2.684(5) .
Al1 Li2 2.691(4) .
Al2 O7 1.744(2) .
Al2 O6 1.7495(18) .
Al2 O5 1.7506(18) .
Al2 O8 1.7519(18) .
Al2 Li4 2.677(4) .
Al2 Li3 2.686(4) .
Al3 Li4 3.145(5) 2_564
Al3 Li2 3.177(4) .
Al3 H31 1.51(4) .
Al3 H32 1.62(3) .
Al3 H33 1.48(4) .
Al3 H34 1.58(3) .
Al4 H41 1.52(4) .
Al4 H42 1.55(3) .
Al4 H43 1.45(4) .
Al4 H44 1.62(3) .
Li1 O9 1.941(5) .
Li1 O4 1.941(5) .
Li1 O1 1.944(5) .
Li1 H44 1.92(3) .
Li2 O2 1.930(5) .
Li2 O3 1.960(5) .
Li2 H34 1.90(3) .
Li3 O5 1.938(5) .
Li3 O7 1.950(5) .
Li3 O0 1.958(5) .
Li3 H33 1.95(4) .
Li4 O6 1.933(5) .
Li4 O8 1.936(5) .
Li4 Al3 3.145(5) 2_565
O0 C01 1.422(4) .
O0 C04 1.429(4) .
O1 C11 1.426(3) .
O2 C21 1.426(3) .
O3 C31 1.431(3) .
O4 C41 1.431(3) .
O5 C51 1.430(3) .
O6 C61 1.427(3) .
O7 C71 1.428(3) .
O8 C81 1.422(3) .
O9 C91 1.426(5) .
O9 C94 1.430(5) .
C01 C02 1.352(5) .
C01 H01A 0.9900 .
C01 H01B 0.9900 .
C02 C03 1.377(5) .
C02 H02A 0.9900 .
C02 H02B 0.9900 .
C03 C04 1.485(5) .
C03 H03A 0.9900 .
C03 H03B 0.9900 .
C04 H04A 0.9900 .
C04 H04B 0.9900 .
C11 C12 1.515(4) .
C11 C14 1.529(4) .
C11 C13 1.529(4) .
C12 H12A 0.9800 .
C12 H12B 0.9800 .
C12 H12C 0.9800 .
C13 H13A 0.9800 .
C13 H13B 0.9800 .
C13 H13C 0.9800 .
C14 H14A 0.9800 .
C14 H14B 0.9800 .
C14 H14C 0.9800 .
C21 C23 1.513(5) .
C21 C22 1.521(4) .
C21 C24 1.525(4) .
C22 H22A 0.9800 .
C22 H22B 0.9800 .
C22 H22C 0.9800 .
C23 H23A 0.9800 .
C23 H23B 0.9800 .
C23 H23C 0.9800 .
C24 H24A 0.9800 .
C24 H24B 0.9800 .
C24 H24C 0.9800 .
C31 C33 1.522(4) .
C31 C32 1.523(5) .
C31 C34 1.530(4) .
C32 H32A 0.9800 .
C32 H32B 0.9800 .
C32 H32C 0.9800 .
C33 H33A 0.9800 .
C33 H33B 0.9800 .
C33 H33C 0.9800 .
C34 H34A 0.9800 .
C34 H34B 0.9800 .
C34 H34C 0.9800 .
C41 C43 1.501(5) .
C41 C44 1.515(4) .
C41 C42 1.526(5) .
C42 H42A 0.9800 .
C42 H42B 0.9800 .
C42 H42C 0.9800 .
C43 H43A 0.9800 .
C43 H43B 0.9800 .
C43 H43C 0.9800 .
C44 H44A 0.9800 .
C44 H44B 0.9800 .
C44 H44C 0.9800 .
C51 C54 1.514(5) .
C51 C53 1.519(4) .
C51 C52 1.533(4) .
C52 H52A 0.9800 .
C52 H52B 0.9800 .
C52 H52C 0.9800 .
C53 H53A 0.9800 .
C53 H53B 0.9800 .
C53 H53C 0.9800 .
C54 H54A 0.9800 .
C54 H54B 0.9800 .
C54 H54C 0.9800 .
C61 C64 1.506(5) .
C61 C63 1.517(4) .
C61 C62 1.525(4) .
C62 H62A 0.9800 .
C62 H62B 0.9800 .
C62 H62C 0.9800 .
C63 H63A 0.9800 .
C63 H63B 0.9800 .
C63 H63C 0.9800 .
C64 H64A 0.9800 .
C64 H64B 0.9800 .
C64 H64C 0.9800 .
C71 C72 1.501(5) .
C71 C73 1.514(5) .
C71 C74 1.532(5) .
C72 H72A 0.9800 .
C72 H72B 0.9800 .
C72 H72C 0.9800 .
C73 H73A 0.9800 .
C73 H73B 0.9800 .
C73 H73C 0.9800 .
C74 H74A 0.9800 .
C74 H74B 0.9800 .
C74 H74C 0.9800 .
C81 C83 1.523(4) .
C81 C84 1.525(5) .
C81 C82 1.527(4) .
C82 H82A 0.9800 .
C82 H82B 0.9800 .
C82 H82C 0.9800 .
C83 H83A 0.9800 .
C83 H83B 0.9800 .
C83 H83C 0.9800 .
C84 H84A 0.9800 .
C84 H84B 0.9800 .
C84 H84C 0.9800 .
C91 C92 1.348(7) .
C91 H91A 0.9900 .
C91 H91B 0.9900 .
C92 C93 1.341(8) .
C92 H92A 0.9900 .
C92 H92B 0.9900 .
C93 C94 1.449(7) .
C93 H93A 0.9900 .
C93 H93B 0.9900 .
C94 H94A 0.9900 .
C94 H94B 0.9900 .
